data_4329797
loop_
_publ_author_name
'James W. Walton'
'Rachel Carr'
'Nicholas H. Evans'
'Alexander M. Funk'
'Alan M. Kenwright'
'David Parker'
'Dmitry S. Yufit'
'Mauro Botta'
'Sara De Pinto'
'Ka-Leung Wong'

_publ_contact_author_address
;
Department of Chemistry
Durham University
South Rd., Durham
DH1 3LE, UK
;
_publ_contact_author_email d.s.yufit@durham.ac.uk
_publ_contact_author_name 'Dmitry Yufit'
_publ_contact_author_phone '+44 (0)191 3342004'
_publ_section_title
;
 Isostructural Series of Nine-Coordinate Chiral Lanthanide Complexes Based
 on Triazacyclononane
;
_journal_name_full 'Inorganic Chemistry'
_journal_page_first 8042
_journal_page_last 8056
_journal_paper_doi 10.1021/ic300147p
_journal_volume 51
_journal_year 2012
_chemical_formula_moiety 'C42 H42 Ce N6 O6 P3'
_chemical_formula_sum 'C42 H42 Ce N6 O6 P3'
_chemical_formula_weight 959.85
_chemical_name_systematic
;
 ? 
;
_space_group_crystal_system triclinic
_space_group_IT_number 2
_space_group_name_Hall '-P 1'
_space_group_name_H-M_alt 'P -1'
_symmetry_space_group_name_Hall '-P 1'
_symmetry_space_group_name_H-M 'P -1'
_atom_sites_solution_hydrogens geom
_atom_sites_solution_primary direct
_atom_sites_solution_secondary difmap
_audit_creation_date 2011-12-13
_audit_creation_method
;
  Olex2 1.1-beta
  (compiled 2011.11.01 svn.r2039, GUI svn.r3906)
;
_cell_angle_alpha 110.4195(19)
_cell_angle_beta 99.5765(17)
_cell_angle_gamma 101.542(2)
_cell_formula_units_Z 2
_cell_length_a 11.2660(2)
_cell_length_b 14.0690(4)
_cell_length_c 17.2816(3)
_cell_measurement_reflns_used 9562
_cell_measurement_temperature 120
_cell_measurement_theta_max 32.6296
_cell_measurement_theta_min 2.5619
_cell_volume 2430.51(10)
_computing_cell_refinement
;
CrysAlisPro, Agilent Technologies,
Version 1.171.35.15 (release 03-08-2011 CrysAlis171 .NET)
(compiled Aug  3 2011,13:03:54)
;
_computing_data_collection
;
CrysAlisPro, Agilent Technologies,
Version 1.171.35.15 (release 03-08-2011 CrysAlis171 .NET)
(compiled Aug  3 2011,13:03:54)
;
_computing_data_reduction
;
CrysAlisPro, Agilent Technologies,
Version 1.171.35.15 (release 03-08-2011 CrysAlis171 .NET)
(compiled Aug  3 2011,13:03:54)
;
_computing_molecular_graphics
;
OLEX2
O. V. Dolomanov, L. J. Bourhis, R. J. Gildea, J. A. K. Howard and H. Puschmann,
J. Appl. Cryst. (2009). 42, 339-341.
;
_computing_publication_material
;
OLEX2
O. V. Dolomanov, L. J. Bourhis, R. J. Gildea, J. A. K. Howard and H. Puschmann,
J. Appl. Cryst. (2009). 42, 339-341.
;
_computing_structure_refinement
;
XL, G.M. Sheldrick, Acta Cryst.
(2008). A64, 112-122
;
_computing_structure_solution
;
olex2.solve (L.J. Bourhis, O.V. Dolomanov, R.J. Gildea, J.A.K. Howard,
H. Puschmann, in preparation, 2011)
;
_diffrn_ambient_temperature 120
_diffrn_detector_area_resol_mean 16.1511
_diffrn_measured_fraction_theta_full 0.998
_diffrn_measured_fraction_theta_max 0.998
_diffrn_measurement_details
;
  1 omega  -90.00   -7.00   0.5000   20.0000
omega____ theta____ kappa____ phi______ frames
    -      -26.1867  -57.0000  -30.0000 166

  2 omega  -95.00  -33.00   0.5000   20.0000
omega____ theta____ kappa____ phi______ frames
    -      -26.1867  -57.0000  -60.0000 124

  3 omega  -49.00   41.00   0.5000   20.0000
omega____ theta____ kappa____ phi______ frames
    -      -26.1867   38.0000  120.0000 180

  4 omega -101.00  -76.00   0.5000   20.0000
omega____ theta____ kappa____ phi______ frames
    -      -26.1867 -179.0000  150.0000 50

  5 omega    2.00   87.00   0.5000   20.0000
omega____ theta____ kappa____ phi______ frames
    -       26.9679   38.0000 -150.0000 170

  6 omega   36.00   84.00   0.5000   20.0000
omega____ theta____ kappa____ phi______ frames
    -       26.9679 -133.0000  101.0000 96

  7 omega   70.00   97.00   0.5000   20.0000
omega____ theta____ kappa____ phi______ frames
    -       26.9679 -179.0000  -60.0000 54

  8 omega  -41.00   47.00   0.5000   20.0000
omega____ theta____ kappa____ phi______ frames
    -       26.9679  -57.0000 -150.0000 176

  9 omega  -33.00   -2.00   0.5000   20.0000
omega____ theta____ kappa____ phi______ frames
    -       26.9679  133.0000  170.0000 62

 10 omega -102.00  -58.00   0.5000   20.0000
omega____ theta____ kappa____ phi______ frames
    -      -26.1867 -179.0000 -120.0000 88

 11 omega  -95.00   -5.00   0.5000   20.0000
omega____ theta____ kappa____ phi______ frames
    -      -26.1867  -57.0000   60.0000 180
;
_diffrn_measurement_device_type 'Xcalibur, Sapphire3, Gemini ultra'
_diffrn_measurement_method '\w scans'
_diffrn_orient_matrix_UB_11 0.0356140000
_diffrn_orient_matrix_UB_12 -0.0351920000
_diffrn_orient_matrix_UB_13 0.0036734000
_diffrn_orient_matrix_UB_21 -0.0555962000
_diffrn_orient_matrix_UB_22 -0.0425860000
_diffrn_orient_matrix_UB_23 -0.0175061000
_diffrn_orient_matrix_UB_31 0.0079000000
_diffrn_orient_matrix_UB_32 -0.0093222000
_diffrn_orient_matrix_UB_33 -0.0416411000
_diffrn_radiation_monochromator graphite
_diffrn_radiation_type 'Mo K\a'
_diffrn_radiation_wavelength 0.7107
_diffrn_reflns_av_R_equivalents 0.0545
_diffrn_reflns_av_unetI/netI 0.0742
_diffrn_reflns_limit_h_max 16
_diffrn_reflns_limit_h_min -16
_diffrn_reflns_limit_k_max 20
_diffrn_reflns_limit_k_min -20
_diffrn_reflns_limit_l_max 25
_diffrn_reflns_limit_l_min -24
_diffrn_reflns_number 40084
_diffrn_reflns_theta_full 29.50
_diffrn_reflns_theta_max 29.50
_diffrn_reflns_theta_min 2.57
_diffrn_source 'Enhance (Mo) x-ray Source'
_diffrn_source_current n/a
_diffrn_source_voltage n/a
_exptl_absorpt_coefficient_mu 1.082
_exptl_absorpt_correction_T_max 0.949
_exptl_absorpt_correction_T_min 0.808
_exptl_absorpt_correction_type analytical
_exptl_absorpt_process_details
;
CrysAlisPro, Agilent Technologies,
Version 1.171.35.15 (release 03-08-2011 CrysAlis171 .NET)
(compiled Aug  3 2011,13:03:54)
Analytical numeric absorption correction using a multifaceted crystal
model based on expressions derived by R.C. Clark & J.S. Reid.
(Clark, R. C. & Reid, J. S. (1995). Acta Cryst. A51, 887-897)
;
_exptl_crystal_colour 'clear light colourless'
_exptl_crystal_colour_lustre clear
_exptl_crystal_colour_modifier light
_exptl_crystal_colour_primary colourless
_exptl_crystal_density_diffrn 1.312
_exptl_crystal_description prism
_exptl_crystal_F_000 974
_exptl_crystal_size_max 0.286
_exptl_crystal_size_mid 0.1922
_exptl_crystal_size_min 0.0534
_refine_diff_density_max 0.769
_refine_diff_density_min -0.709
_refine_diff_density_rms 0.106
_refine_ls_extinction_method none
_refine_ls_goodness_of_fit_ref 0.981
_refine_ls_hydrogen_treatment constr
_refine_ls_matrix_type full
_refine_ls_number_parameters 523
_refine_ls_number_reflns 13519
_refine_ls_number_restraints 0
_refine_ls_restrained_S_all 0.981
_refine_ls_R_factor_all 0.0473
_refine_ls_R_factor_gt 0.0366
_refine_ls_shift/su_max 0.001
_refine_ls_shift/su_mean 0.000
_refine_ls_structure_factor_coef Fsqd
_refine_ls_weighting_details 'calc w=1/[\s^2^(Fo^2^)+(0.0390P)^2^+0.0000P] where P=(Fo^2^+2Fc^2^)/3'
_refine_ls_weighting_scheme calc
_refine_ls_wR_factor_gt 0.0801
_refine_ls_wR_factor_ref 0.0837
_reflns_number_gt 11247
_reflns_number_total 13519
_reflns_threshold_expression >2sigma(I)
_cod_data_source_file ic300147p_si_002.cif
_cod_data_source_block CeL_11srv252
_cod_original_cell_volume 2430.50(9)
_cod_database_code 4329797
_chemical_oxdiff_formula 'C42 H42 N6 O6 P3 Ce1'
_reflns_odcompleteness_completeness 97.39
_reflns_odcompleteness_iscentric 1
_reflns_odcompleteness_theta 31.44

loop_
_space_group_symop_id
_space_group_symop_operation_xyz
1 'x, y, z'
2 '-x, -y, -z'

loop_
_atom_site_label
_atom_site_type_symbol
_atom_site_fract_x
_atom_site_fract_y
_atom_site_fract_z
_atom_site_U_iso_or_equiv
_atom_site_adp_type
_atom_site_occupancy
_atom_site_symmetry_multiplicity
_atom_site_calc_flag
_atom_site_refinement_flags
Ce1 Ce 0.239663(12) 0.437351(11) 0.704002(8) 0.01177(4) Uani 1 1 d .
P1 P 0.18887(6) 0.28590(5) 0.47685(4) 0.01506(12) Uani 1 1 d .
P2 P 0.57198(6) 0.47256(5) 0.77035(4) 0.01592(13) Uani 1 1 d .
P3 P 0.13703(6) 0.22163(5) 0.76744(4) 0.01570(13) Uani 1 1 d .
O1 O 0.16981(16) 0.29611(14) 0.56382(11) 0.0193(4) Uani 1 1 d .
O2 O 0.07714(17) 0.25258(15) 0.40378(12) 0.0258(4) Uani 1 1 d .
O3 O 0.45101(15) 0.43083(14) 0.70087(10) 0.0172(4) Uani 1 1 d .
O4 O 0.68219(17) 0.54350(16) 0.76131(12) 0.0244(4) Uani 1 1 d .
O5 O 0.23666(16) 0.31572(14) 0.77321(11) 0.0181(4) Uani 1 1 d .
O6 O 0.11691(18) 0.21652(15) 0.84955(11) 0.0227(4) Uani 1 1 d .
N1 N 0.28520(18) 0.64502(16) 0.72161(12) 0.0144(4) Uani 1 1 d .
N2 N 0.17393(19) 0.57400(17) 0.83854(13) 0.0157(4) Uani 1 1 d .
N3 N 0.03054(18) 0.49753(16) 0.66062(12) 0.0146(4) Uani 1 1 d .
N4 N 0.30506(18) 0.49096(16) 0.57583(12) 0.0138(4) Uani 1 1 d .
N5 N 0.40602(18) 0.53074(16) 0.85924(12) 0.0142(4) Uani 1 1 d .
N6 N 0.00852(18) 0.30667(16) 0.67761(13) 0.0151(4) Uani 1 1 d .
C1 C 0.3221(2) 0.7147(2) 0.81413(15) 0.0185(5) Uani 1 1 d .
H1A H 0.3372 0.7877 0.8207 0.022 Uiso 1 1 calc R
H1B H 0.3996 0.7062 0.8412 0.022 Uiso 1 1 calc R
C2 C 0.2216(2) 0.68962(19) 0.85868(16) 0.0185(5) Uani 1 1 d .
H2A H 0.2558 0.7272 0.9199 0.022 Uiso 1 1 calc R
H2B H 0.1519 0.7152 0.8419 0.022 Uiso 1 1 calc R
C3 C 0.0353(2) 0.5398(2) 0.81636(15) 0.0171(5) Uani 1 1 d .
H3A H 0.0064 0.5831 0.8625 0.020 Uiso 1 1 calc R
H3B H 0.0076 0.4672 0.8105 0.020 Uiso 1 1 calc R
C4 C -0.0238(2) 0.5479(2) 0.73346(16) 0.0178(5) Uani 1 1 d .
H4A H -0.1132 0.5142 0.7173 0.021 Uiso 1 1 calc R
H4B H -0.0120 0.6218 0.7435 0.021 Uiso 1 1 calc R
C5 C 0.0677(2) 0.56999(19) 0.61880(15) 0.0161(5) Uani 1 1 d .
H5A H -0.0040 0.5928 0.6009 0.019 Uiso 1 1 calc R
H5B H 0.0917 0.5319 0.5679 0.019 Uiso 1 1 calc R
C6 C 0.1763(2) 0.66745(19) 0.67633(16) 0.0168(5) Uani 1 1 d .
H6A H 0.2054 0.7040 0.6418 0.020 Uiso 1 1 calc R
H6B H 0.1451 0.7148 0.7186 0.020 Uiso 1 1 calc R
C7 C 0.3951(2) 0.66630(19) 0.68641(15) 0.0156(5) Uani 1 1 d .
H7A H 0.4677 0.6588 0.7202 0.019 Uiso 1 1 calc R
H7B H 0.4139 0.7383 0.6900 0.019 Uiso 1 1 calc R
C8 C 0.3690(2) 0.59122(19) 0.59490(14) 0.0140(4) Uani 1 1 d .
C9 C 0.4106(2) 0.6225(2) 0.53390(16) 0.0176(5) Uani 1 1 d .
H9 H 0.4537 0.6925 0.5483 0.021 Uiso 1 1 calc R
C10 C 0.3871(2) 0.5485(2) 0.45145(16) 0.0187(5) Uani 1 1 d .
H10 H 0.4158 0.5677 0.4101 0.022 Uiso 1 1 calc R
C11 C 0.3203(2) 0.4452(2) 0.43141(15) 0.0177(5) Uani 1 1 d .
H11 H 0.3020 0.3944 0.3761 0.021 Uiso 1 1 calc R
C12 C 0.2808(2) 0.41853(19) 0.49550(15) 0.0147(5) Uani 1 1 d .
C13 C 0.2915(2) 0.2025(2) 0.45051(16) 0.0172(5) Uani 1 1 d .
C14 C 0.2971(2) 0.1539(2) 0.36618(17) 0.0230(6) Uani 1 1 d .
H14 H 0.2450 0.1621 0.3226 0.028 Uiso 1 1 calc R
C15 C 0.3798(3) 0.0935(2) 0.3467(2) 0.0325(7) Uani 1 1 d .
H15 H 0.3834 0.0619 0.2904 0.039 Uiso 1 1 calc R
C16 C 0.4572(3) 0.0805(2) 0.4115(2) 0.0319(7) Uani 1 1 d .
H16 H 0.5130 0.0403 0.3986 0.038 Uiso 1 1 calc R
C17 C 0.4515(3) 0.1270(2) 0.4952(2) 0.0316(7) Uani 1 1 d .
H17 H 0.5024 0.1171 0.5383 0.038 Uiso 1 1 calc R
C18 C 0.3694(2) 0.1889(2) 0.51502(18) 0.0228(5) Uani 1 1 d .
H18 H 0.3667 0.2211 0.5715 0.027 Uiso 1 1 calc R
C19 C 0.2252(2) 0.5524(2) 0.91357(15) 0.0183(5) Uani 1 1 d .
H19A H 0.1867 0.4796 0.9035 0.022 Uiso 1 1 calc R
H19B H 0.2054 0.5976 0.9637 0.022 Uiso 1 1 calc R
C20 C 0.3655(2) 0.5722(2) 0.92943(15) 0.0162(5) Uani 1 1 d .
C21 C 0.4468(3) 0.6270(2) 1.00993(16) 0.0220(5) Uani 1 1 d .
H21 H 0.4163 0.6553 1.0572 0.026 Uiso 1 1 calc R
C22 C 0.5736(3) 0.6393(2) 1.01922(16) 0.0264(6) Uani 1 1 d .
H22 H 0.6298 0.6767 1.0727 0.032 Uiso 1 1 calc R
C23 C 0.6166(2) 0.5952(2) 0.94787(16) 0.0221(5) Uani 1 1 d .
H23 H 0.7016 0.6019 0.9529 0.027 Uiso 1 1 calc R
C24 C 0.5297(2) 0.5405(2) 0.86825(15) 0.0167(5) Uani 1 1 d .
C25 C 0.6158(2) 0.3631(2) 0.78625(15) 0.0183(5) Uani 1 1 d .
C26 C 0.5274(3) 0.2650(2) 0.76018(16) 0.0223(5) Uani 1 1 d .
H26 H 0.4455 0.2542 0.7310 0.027 Uiso 1 1 calc R
C27 C 0.5617(3) 0.1838(2) 0.77783(18) 0.0292(6) Uani 1 1 d .
H27 H 0.5033 0.1185 0.7600 0.035 Uiso 1 1 calc R
C28 C 0.6843(3) 0.2005(3) 0.82238(19) 0.0348(7) Uani 1 1 d .
H28 H 0.7071 0.1465 0.8349 0.042 Uiso 1 1 calc R
C29 C 0.7724(3) 0.2970(3) 0.84813(18) 0.0324(7) Uani 1 1 d .
H29 H 0.8542 0.3075 0.8774 0.039 Uiso 1 1 calc R
C30 C 0.7384(2) 0.3779(2) 0.83025(17) 0.0244(6) Uani 1 1 d .
H30 H 0.7976 0.4426 0.8477 0.029 Uiso 1 1 calc R
C31 C -0.0648(2) 0.40111(19) 0.59618(15) 0.0166(5) Uani 1 1 d .
H31A H -0.0350 0.3747 0.5454 0.020 Uiso 1 1 calc R
H31B H -0.1417 0.4186 0.5801 0.020 Uiso 1 1 calc R
C32 C -0.0912(2) 0.31687(19) 0.63023(15) 0.0152(5) Uani 1 1 d .
C33 C -0.2112(2) 0.2493(2) 0.61038(16) 0.0202(5) Uani 1 1 d .
H33 H -0.2799 0.2592 0.5792 0.024 Uiso 1 1 calc R
C34 C -0.2258(2) 0.1674(2) 0.63793(17) 0.0228(6) Uani 1 1 d .
H34 H -0.3048 0.1213 0.6253 0.027 Uiso 1 1 calc R
C35 C -0.1225(2) 0.1544(2) 0.68434(16) 0.0198(5) Uani 1 1 d .
H35 H -0.1306 0.0985 0.7019 0.024 Uiso 1 1 calc R
C36 C -0.0065(2) 0.22615(19) 0.70426(15) 0.0147(5) Uani 1 1 d .
C37 C 0.1669(2) 0.1011(2) 0.70408(16) 0.0186(5) Uani 1 1 d .
C38 C 0.1453(3) 0.0682(3) 0.61552(19) 0.0342(7) Uani 1 1 d .
H38 H 0.1147 0.1083 0.5885 0.041 Uiso 1 1 calc R
C39 C 0.1697(3) -0.0243(3) 0.5681(2) 0.0395(8) Uani 1 1 d .
H39 H 0.1545 -0.0463 0.5092 0.047 Uiso 1 1 calc R
C40 C 0.2162(3) -0.0838(2) 0.6071(2) 0.0340(7) Uani 1 1 d .
H40 H 0.2300 -0.1469 0.5745 0.041 Uiso 1 1 calc R
C41 C 0.2424(3) -0.0500(2) 0.6945(2) 0.0332(7) Uani 1 1 d .
H41 H 0.2777 -0.0885 0.7213 0.040 Uiso 1 1 calc R
C42 C 0.2162(3) 0.0415(2) 0.74279(19) 0.0275(6) Uani 1 1 d .
H42 H 0.2319 0.0629 0.8018 0.033 Uiso 1 1 calc R

loop_
_atom_site_aniso_label
_atom_site_aniso_U_11
_atom_site_aniso_U_22
_atom_site_aniso_U_33
_atom_site_aniso_U_23
_atom_site_aniso_U_13
_atom_site_aniso_U_12
Ce1 0.01013(6) 0.01315(7) 0.01296(7) 0.00601(5) 0.00362(4) 0.00316(5)
P1 0.0121(3) 0.0147(3) 0.0156(3) 0.0027(2) 0.0027(2) 0.0046(2)
P2 0.0112(3) 0.0242(3) 0.0135(3) 0.0086(3) 0.0045(2) 0.0045(2)
P3 0.0157(3) 0.0147(3) 0.0185(3) 0.0093(2) 0.0039(2) 0.0035(2)
O1 0.0179(9) 0.0154(9) 0.0205(9) 0.0033(7) 0.0080(7) 0.0002(7)
O2 0.0189(9) 0.0233(10) 0.0254(10) 0.0021(8) -0.0037(8) 0.0066(8)
O3 0.0130(8) 0.0265(10) 0.0133(8) 0.0083(7) 0.0041(6) 0.0063(7)
O4 0.0157(9) 0.0330(11) 0.0230(9) 0.0116(8) 0.0069(7) 0.0010(8)
O5 0.0140(8) 0.0183(9) 0.0233(9) 0.0127(7) 0.0011(7) 0.0023(7)
O6 0.0282(10) 0.0234(10) 0.0209(9) 0.0131(8) 0.0080(8) 0.0074(8)
N1 0.0131(9) 0.0157(10) 0.0147(9) 0.0059(8) 0.0045(8) 0.0037(8)
N2 0.0147(10) 0.0185(10) 0.0174(10) 0.0092(8) 0.0077(8) 0.0053(8)
N3 0.0134(10) 0.0151(10) 0.0166(10) 0.0074(8) 0.0047(8) 0.0039(8)
N4 0.0122(9) 0.0166(10) 0.0136(9) 0.0065(8) 0.0030(7) 0.0054(8)
N5 0.0132(9) 0.0169(10) 0.0132(9) 0.0067(8) 0.0044(7) 0.0038(8)
N6 0.0129(9) 0.0159(10) 0.0181(10) 0.0080(8) 0.0058(8) 0.0038(8)
C1 0.0206(12) 0.0156(12) 0.0179(12) 0.0054(10) 0.0061(10) 0.0034(10)
C2 0.0240(13) 0.0152(12) 0.0176(12) 0.0053(10) 0.0098(10) 0.0070(10)
C3 0.0138(11) 0.0208(12) 0.0181(11) 0.0080(10) 0.0070(9) 0.0050(10)
C4 0.0145(11) 0.0188(12) 0.0225(12) 0.0081(10) 0.0074(10) 0.0080(10)
C5 0.0154(11) 0.0169(12) 0.0179(11) 0.0089(10) 0.0033(9) 0.0055(10)
C6 0.0186(12) 0.0146(12) 0.0205(12) 0.0098(10) 0.0057(10) 0.0057(10)
C7 0.0127(11) 0.0152(11) 0.0180(11) 0.0061(9) 0.0048(9) 0.0021(9)
C8 0.0128(11) 0.0168(12) 0.0142(11) 0.0079(9) 0.0028(9) 0.0051(9)
C9 0.0140(11) 0.0221(13) 0.0232(12) 0.0146(11) 0.0072(10) 0.0067(10)
C10 0.0172(12) 0.0271(14) 0.0182(12) 0.0131(10) 0.0066(10) 0.0105(11)
C11 0.0156(11) 0.0255(13) 0.0121(11) 0.0055(10) 0.0036(9) 0.0100(10)
C12 0.0115(11) 0.0184(12) 0.0147(11) 0.0066(9) 0.0017(9) 0.0066(9)
C13 0.0108(11) 0.0154(12) 0.0253(13) 0.0078(10) 0.0051(9) 0.0034(9)
C14 0.0218(13) 0.0186(13) 0.0255(13) 0.0040(11) 0.0080(11) 0.0059(11)
C15 0.0309(16) 0.0166(13) 0.0445(18) 0.0003(13) 0.0182(14) 0.0092(12)
C16 0.0186(14) 0.0152(13) 0.066(2) 0.0157(14) 0.0179(14) 0.0086(11)
C17 0.0162(13) 0.0246(15) 0.060(2) 0.0247(15) 0.0043(13) 0.0071(11)
C18 0.0166(12) 0.0224(13) 0.0321(14) 0.0138(12) 0.0071(11) 0.0050(11)
C19 0.0203(12) 0.0218(13) 0.0144(11) 0.0072(10) 0.0077(10) 0.0067(10)
C20 0.0177(12) 0.0202(12) 0.0147(11) 0.0095(10) 0.0072(9) 0.0064(10)
C21 0.0260(14) 0.0278(14) 0.0114(11) 0.0062(10) 0.0051(10) 0.0084(11)
C22 0.0269(14) 0.0324(16) 0.0127(12) 0.0037(11) -0.0026(10) 0.0089(12)
C23 0.0155(12) 0.0285(14) 0.0206(13) 0.0103(11) 0.0007(10) 0.0043(11)
C24 0.0151(11) 0.0207(13) 0.0178(12) 0.0108(10) 0.0051(9) 0.0054(10)
C25 0.0159(12) 0.0283(14) 0.0129(11) 0.0076(10) 0.0066(9) 0.0094(10)
C26 0.0222(13) 0.0299(15) 0.0152(12) 0.0078(11) 0.0049(10) 0.0101(11)
C27 0.0404(17) 0.0283(15) 0.0239(14) 0.0101(12) 0.0132(13) 0.0160(13)
C28 0.0467(19) 0.0397(18) 0.0288(15) 0.0143(14) 0.0147(14) 0.0297(16)
C29 0.0285(15) 0.052(2) 0.0223(14) 0.0121(14) 0.0067(12) 0.0285(15)
C30 0.0171(12) 0.0361(16) 0.0201(13) 0.0085(12) 0.0062(10) 0.0113(12)
C31 0.0123(11) 0.0186(12) 0.0195(12) 0.0085(10) 0.0022(9) 0.0056(10)
C32 0.0149(11) 0.0156(12) 0.0159(11) 0.0061(9) 0.0057(9) 0.0050(9)
C33 0.0137(12) 0.0227(13) 0.0216(12) 0.0076(10) 0.0033(10) 0.0027(10)
C34 0.0127(12) 0.0232(14) 0.0284(14) 0.0093(11) 0.0051(10) -0.0024(10)
C35 0.0198(13) 0.0180(12) 0.0230(13) 0.0102(10) 0.0080(10) 0.0024(10)
C36 0.0162(11) 0.0155(11) 0.0153(11) 0.0075(9) 0.0079(9) 0.0049(9)
C37 0.0176(12) 0.0160(12) 0.0236(13) 0.0090(10) 0.0070(10) 0.0040(10)
C38 0.051(2) 0.0362(17) 0.0281(15) 0.0180(14) 0.0133(14) 0.0270(16)
C39 0.055(2) 0.0376(18) 0.0315(17) 0.0110(14) 0.0168(15) 0.0254(17)
C40 0.0401(18) 0.0218(15) 0.0404(17) 0.0076(13) 0.0164(14) 0.0127(13)
C41 0.0421(18) 0.0252(15) 0.0444(18) 0.0194(14) 0.0158(15) 0.0206(14)
C42 0.0330(16) 0.0243(14) 0.0306(15) 0.0157(12) 0.0090(12) 0.0104(12)

loop_
_atom_type_symbol
_atom_type_description
_atom_type_scat_dispersion_real
_atom_type_scat_dispersion_imag
_atom_type_scat_source
C C 0.0033 0.0016 'International Tables Vol C Tables 4.2.6.8 and 6.1.1.4'
H H 0.0000 0.0000 'International Tables Vol C Tables 4.2.6.8 and 6.1.1.4'
N N 0.0061 0.0033 'International Tables Vol C Tables 4.2.6.8 and 6.1.1.4'
O O 0.0106 0.0060 'International Tables Vol C Tables 4.2.6.8 and 6.1.1.4'
P P 0.1023 0.0942 'International Tables Vol C Tables 4.2.6.8 and 6.1.1.4'
Ce Ce -0.2486 2.6331 'International Tables Vol C Tables 4.2.6.8 and 6.1.1.4'

loop_
_exptl_crystal_face_index_h
_exptl_crystal_face_index_k
_exptl_crystal_face_index_l
_exptl_crystal_face_perp_dist
_exptl_oxdiff_crystal_face_indexfrac_h
_exptl_oxdiff_crystal_face_indexfrac_k
_exptl_oxdiff_crystal_face_indexfrac_l
_exptl_oxdiff_crystal_face_x
_exptl_oxdiff_crystal_face_y
_exptl_oxdiff_crystal_face_z
1 -1 0 0.0943 1.0000 -1.0000 -0.0000 0.0708 -0.0130 0.0172
-1 1 0 0.0943 -1.0000 1.0000 0.0000 -0.0708 0.0130 -0.0172
0 1 0 0.0267 0.0000 1.0000 0.0000 -0.0352 -0.0426 -0.0093
0 -1 0 0.0267 -0.0000 -1.0000 -0.0000 0.0352 0.0426 0.0093
0 0 1 0.0777 -0.0000 -0.0000 1.0000 0.0037 -0.0175 -0.0416
0 0 -1 0.0777 0.0000 0.0000 -1.0000 -0.0037 0.0175 0.0416

loop_
_geom_angle_atom_site_label_1
_geom_angle_atom_site_label_2
_geom_angle_atom_site_label_3
_geom_angle
O1 Ce1 N1 120.26(6)
O1 Ce1 N2 147.24(6)
O1 Ce1 N3 87.11(6)
O1 Ce1 N4 64.85(6)
O1 Ce1 N5 148.37(6)
O1 Ce1 N6 67.69(6)
O3 Ce1 O1 87.94(6)
O3 Ce1 N1 94.28(6)
O3 Ce1 N2 124.82(6)
O3 Ce1 N3 152.09(6)
O3 Ce1 N4 69.73(6)
O3 Ce1 N5 65.82(6)
O3 Ce1 N6 140.33(6)
O5 Ce1 O1 92.25(6)
O5 Ce1 O3 86.45(6)
O5 Ce1 N1 147.49(6)
O5 Ce1 N2 89.81(6)
O5 Ce1 N3 121.17(6)
O5 Ce1 N4 146.70(6)
O5 Ce1 N5 69.82(6)
O5 Ce1 N6 64.83(6)
N1 Ce1 N2 63.22(6)
N3 Ce1 N1 65.05(6)
N3 Ce1 N2 64.22(6)
N3 Ce1 N4 83.34(6)
N4 Ce1 N1 60.45(6)
N4 Ce1 N2 122.71(6)
N5 Ce1 N1 80.85(6)
N5 Ce1 N2 61.38(6)
N5 Ce1 N3 124.36(6)
N5 Ce1 N4 117.10(6)
N5 Ce1 N6 121.93(6)
N6 Ce1 N1 124.78(6)
N6 Ce1 N2 83.85(6)
N6 Ce1 N3 60.83(6)
N6 Ce1 N4 120.81(6)
O1 P1 C12 103.79(10)
O1 P1 C13 108.13(11)
O2 P1 O1 119.17(11)
O2 P1 C12 108.33(11)
O2 P1 C13 110.91(11)
C13 P1 C12 105.47(11)
O3 P2 C24 104.77(10)
O3 P2 C25 109.03(11)
O4 P2 O3 118.33(10)
O4 P2 C24 110.23(11)
O4 P2 C25 109.64(11)
C25 P2 C24 103.78(11)
O5 P3 C36 104.53(10)
O5 P3 C37 109.70(11)
O6 P3 O5 117.44(11)
O6 P3 C36 109.87(11)
O6 P3 C37 109.26(11)
C37 P3 C36 105.29(12)
P1 O1 Ce1 134.19(10)
P2 O3 Ce1 132.40(9)
P3 O5 Ce1 133.46(10)
C1 N1 Ce1 108.88(14)
C1 N1 C6 110.18(19)
C1 N1 C7 107.83(18)
C6 N1 Ce1 113.36(14)
C7 N1 Ce1 106.20(14)
C7 N1 C6 110.18(18)
C2 N2 Ce1 116.52(13)
C3 N2 Ce1 105.18(14)
C3 N2 C2 111.0(2)
C3 N2 C19 109.74(18)
C19 N2 Ce1 104.77(14)
C19 N2 C2 109.3(2)
C4 N3 Ce1 115.37(14)
C5 N3 Ce1 105.45(13)
C5 N3 C4 111.34(19)
C5 N3 C31 108.45(18)
C31 N3 Ce1 106.66(14)
C31 N3 C4 109.26(18)
C8 N4 Ce1 118.84(14)
C8 N4 C12 119.29(19)
C12 N4 Ce1 121.77(15)
C20 N5 Ce1 119.41(15)
C20 N5 C24 118.8(2)
C24 N5 Ce1 121.76(15)
C32 N6 Ce1 118.63(15)
C32 N6 C36 119.1(2)
C36 N6 Ce1 121.97(15)
N1 C1 H1A 109.2
N1 C1 H1B 109.2
N1 C1 C2 112.0(2)
H1A C1 H1B 107.9
C2 C1 H1A 109.2
C2 C1 H1B 109.2
N2 C2 C1 113.4(2)
N2 C2 H2A 108.9
N2 C2 H2B 108.9
C1 C2 H2A 108.9
C1 C2 H2B 108.9
H2A C2 H2B 107.7
N2 C3 H3A 109.1
N2 C3 H3B 109.1
N2 C3 C4 112.49(18)
H3A C3 H3B 107.8
C4 C3 H3A 109.1
C4 C3 H3B 109.1
N3 C4 C3 113.3(2)
N3 C4 H4A 108.9
N3 C4 H4B 108.9
C3 C4 H4A 108.9
C3 C4 H4B 108.9
H4A C4 H4B 107.7
N3 C5 H5A 108.9
N3 C5 H5B 108.9
N3 C5 C6 113.42(19)
H5A C5 H5B 107.7
C6 C5 H5A 108.9
C6 C5 H5B 108.9
N1 C6 C5 114.9(2)
N1 C6 H6A 108.5
N1 C6 H6B 108.5
C5 C6 H6A 108.5
C5 C6 H6B 108.5
H6A C6 H6B 107.5
N1 C7 H7A 109.5
N1 C7 H7B 109.5
N1 C7 C8 110.89(19)
H7A C7 H7B 108.0
C8 C7 H7A 109.5
C8 C7 H7B 109.5
N4 C8 C7 115.89(19)
N4 C8 C9 121.8(2)
C9 C8 C7 122.3(2)
C8 C9 H9 120.3
C10 C9 C8 119.3(2)
C10 C9 H9 120.3
C9 C10 H10 120.5
C9 C10 C11 119.0(2)
C11 C10 H10 120.5
C10 C11 H11 120.5
C10 C11 C12 119.0(2)
C12 C11 H11 120.5
N4 C12 P1 115.11(16)
N4 C12 C11 121.5(2)
C11 C12 P1 123.31(19)
C14 C13 P1 120.8(2)
C18 C13 P1 120.0(2)
C18 C13 C14 119.1(2)
C13 C14 H14 119.7
C15 C14 C13 120.6(3)
C15 C14 H14 119.7
C14 C15 H15 120.1
C14 C15 C16 119.8(3)
C16 C15 H15 120.1
C15 C16 H16 119.9
C17 C16 C15 120.2(3)
C17 C16 H16 119.9
C16 C17 H17 120.0
C16 C17 C18 120.0(3)
C18 C17 H17 120.0
C13 C18 C17 120.2(3)
C13 C18 H18 119.9
C17 C18 H18 119.9
N2 C19 H19A 109.5
N2 C19 H19B 109.5
N2 C19 C20 110.50(18)
H19A C19 H19B 108.1
C20 C19 H19A 109.5
C20 C19 H19B 109.5
N5 C20 C19 114.9(2)
N5 C20 C21 122.2(2)
C21 C20 C19 122.8(2)
C20 C21 H21 120.4
C22 C21 C20 119.2(2)
C22 C21 H21 120.4
C21 C22 H22 120.4
C21 C22 C23 119.3(2)
C23 C22 H22 120.4
C22 C23 H23 120.6
C22 C23 C24 118.8(2)
C24 C23 H23 120.6
N5 C24 P2 114.89(17)
N5 C24 C23 121.7(2)
C23 C24 P2 123.39(19)
C26 C25 P2 121.3(2)
C30 C25 P2 119.5(2)
C30 C25 C26 119.1(3)
C25 C26 H26 119.9
C27 C26 C25 120.2(3)
C27 C26 H26 119.9
C26 C27 H27 120.1
C26 C27 C28 119.7(3)
C28 C27 H27 120.1
C27 C28 H28 119.8
C29 C28 C27 120.5(3)
C29 C28 H28 119.8
C28 C29 H29 120.1
C30 C29 C28 119.8(3)
C30 C29 H29 120.1
C25 C30 H30 119.7
C29 C30 C25 120.6(3)
C29 C30 H30 119.7
N3 C31 H31A 109.4
N3 C31 H31B 109.4
N3 C31 C32 111.25(19)
H31A C31 H31B 108.0
C32 C31 H31A 109.4
C32 C31 H31B 109.4
N6 C32 C31 115.8(2)
N6 C32 C33 121.8(2)
C33 C32 C31 122.3(2)
C32 C33 H33 120.6
C34 C33 C32 118.8(2)
C34 C33 H33 120.6
C33 C34 H34 120.2
C35 C34 C33 119.6(2)
C35 C34 H34 120.2
C34 C35 H35 120.6
C34 C35 C36 118.8(2)
C36 C35 H35 120.6
N6 C36 P3 114.29(17)
N6 C36 C35 121.8(2)
C35 C36 P3 123.87(19)
C38 C37 P3 120.8(2)
C42 C37 P3 120.4(2)
C42 C37 C38 118.8(3)
C37 C38 H38 120.1
C39 C38 C37 119.8(3)
C39 C38 H38 120.1
C38 C39 H39 119.6
C40 C39 C38 120.8(3)
C40 C39 H39 119.6
C39 C40 H40 120.1
C39 C40 C41 119.8(3)
C41 C40 H40 120.1
C40 C41 H41 120.0
C40 C41 C42 120.0(3)
C42 C41 H41 120.0
C37 C42 C41 120.7(3)
C37 C42 H42 119.7
C41 C42 H42 119.7

loop_
_geom_bond_atom_site_label_1
_geom_bond_atom_site_label_2
_geom_bond_distance
Ce1 O1 2.4119(17)
Ce1 O3 2.4099(16)
Ce1 O5 2.4038(17)
Ce1 N1 2.760(2)
Ce1 N2 2.770(2)
Ce1 N3 2.736(2)
Ce1 N4 2.7394(19)
Ce1 N5 2.705(2)
Ce1 N6 2.7337(19)
P1 O1 1.5150(17)
P1 O2 1.4902(19)
P1 C12 1.831(3)
P1 C13 1.807(3)
P2 O3 1.5124(18)
P2 O4 1.4965(18)
P2 C24 1.824(2)
P2 C25 1.802(3)
P3 O5 1.5161(18)
P3 O6 1.4971(18)
P3 C36 1.820(3)
P3 C37 1.801(3)
N1 C1 1.487(3)
N1 C6 1.492(3)
N1 C7 1.490(3)
N2 C2 1.500(3)
N2 C3 1.480(3)
N2 C19 1.484(3)
N3 C4 1.506(3)
N3 C5 1.477(3)
N3 C31 1.483(3)
N4 C8 1.344(3)
N4 C12 1.347(3)
N5 C20 1.348(3)
N5 C24 1.349(3)
N6 C32 1.340(3)
N6 C36 1.355(3)
C1 H1A 0.9700
C1 H1B 0.9700
C1 C2 1.522(3)
C2 H2A 0.9700
C2 H2B 0.9700
C3 H3A 0.9700
C3 H3B 0.9700
C3 C4 1.528(3)
C4 H4A 0.9700
C4 H4B 0.9700
C5 H5A 0.9700
C5 H5B 0.9700
C5 C6 1.529(3)
C6 H6A 0.9700
C6 H6B 0.9700
C7 H7A 0.9700
C7 H7B 0.9700
C7 C8 1.503(3)
C8 C9 1.389(3)
C9 H9 0.9300
C9 C10 1.383(4)
C10 H10 0.9300
C10 C11 1.386(4)
C11 H11 0.9300
C11 C12 1.397(3)
C13 C14 1.396(3)
C13 C18 1.393(4)
C14 H14 0.9300
C14 C15 1.387(4)
C15 H15 0.9300
C15 C16 1.390(5)
C16 H16 0.9300
C16 C17 1.382(5)
C17 H17 0.9300
C17 C18 1.398(4)
C18 H18 0.9300
C19 H19A 0.9700
C19 H19B 0.9700
C19 C20 1.509(3)
C20 C21 1.383(3)
C21 H21 0.9300
C21 C22 1.380(4)
C22 H22 0.9300
C22 C23 1.387(4)
C23 H23 0.9300
C23 C24 1.398(3)
C25 C26 1.403(4)
C25 C30 1.397(4)
C26 H26 0.9300
C26 C27 1.389(4)
C27 H27 0.9300
C27 C28 1.395(4)
C28 H28 0.9300
C28 C29 1.385(5)
C29 H29 0.9300
C29 C30 1.384(4)
C30 H30 0.9300
C31 H31A 0.9700
C31 H31B 0.9700
C31 C32 1.498(3)
C32 C33 1.397(3)
C33 H33 0.9300
C33 C34 1.384(4)
C34 H34 0.9300
C34 C35 1.381(4)
C35 H35 0.9300
C35 C36 1.388(3)
C37 C38 1.397(4)
C37 C42 1.384(4)
C38 H38 0.9300
C38 C39 1.383(4)
C39 H39 0.9300
C39 C40 1.372(5)
C40 H40 0.9300
C40 C41 1.375(4)
C41 H41 0.9300
C41 C42 1.387(4)
C42 H42 0.9300

loop_
_smtbx_masks_void_nr
_smtbx_masks_void_average_x
_smtbx_masks_void_average_y
_smtbx_masks_void_average_z
_smtbx_masks_void_volume
_smtbx_masks_void_count_electrons
1 -0.650 -0.506 0.000 612.1 34.4
